data_4031889
loop_
_publ_author_name
'Talipov, Marat R.'
'Abdelwahed, Sameh H.'
'Thakur, Khushabu'
'Reid, Scott A.'
'Rathore, Rajendra'

_publ_section_title
;
 From Wires to Cables: Attempted Synthesis of
 1,3,5-Trifluorenylcyclohexane as a Platform for Molecular Cables.
;
_journal_issue 4
_journal_name_full 'The Journal of organic chemistry'
_journal_page_first 1627
_journal_page_last 1634
_journal_paper_doi 10.1021/acs.joc.5b02792
_journal_volume 81
_journal_year 2016
_chemical_formula_sum 'C30 H24'
_chemical_formula_weight 384.49
_chemical_name_systematic
; 
 ? 
;
_space_group_IT_number 15
_symmetry_cell_setting monoclinic
_symmetry_space_group_name_Hall '-C 2yc'
_symmetry_space_group_name_H-M 'C 1 2/c 1'
_atom_sites_solution_hydrogens difmap
_atom_sites_solution_primary direct
_atom_sites_solution_secondary difmap
_audit_creation_method SHELXL-97
_cell_angle_alpha 90.00
_cell_angle_beta 92.3110(10)
_cell_angle_gamma 90.00
_cell_formula_units_Z 4
_cell_length_a 17.2175(5)
_cell_length_b 6.9200(2)
_cell_length_c 17.2064(5)
_cell_measurement_reflns_used 7157
_cell_measurement_temperature 100(2)
_cell_measurement_theta_max 61
_cell_measurement_theta_min 3
_cell_volume 2048.39(10)
_computing_cell_refinement 'SAINT v7.23A (Bruker, 2005)'
_computing_data_collection 'APEX2 v2.0-2 (Bruker, 2005)'
_computing_data_reduction 'SADABS-2004/1 (Bruker, 2005)'
_computing_molecular_graphics 'XP v5.1 (Bruker, 1998)'
_computing_publication_material 'XCIF v6.12 (Bruker, 2001)'
_computing_structure_refinement 'SHELXL-97 v.97-2 (Sheldrick, 1993-1997)'
_computing_structure_solution 'XS/SHELXTL v6.12 (Bruker, 2001)'
_diffrn_ambient_temperature 100(2)
_diffrn_measured_fraction_theta_full 0.978
_diffrn_measured_fraction_theta_max 0.978
_diffrn_measurement_device_type 'Bruker APEX2 CCD detector'
_diffrn_measurement_method '\w scans'
_diffrn_radiation_monochromator graphite
_diffrn_radiation_source 'fine-focus sealed tube'
_diffrn_radiation_type CuK\a
_diffrn_radiation_wavelength 1.54178
_diffrn_reflns_av_R_equivalents 0.0247
_diffrn_reflns_av_sigmaI/netI 0.0129
_diffrn_reflns_limit_h_max 19
_diffrn_reflns_limit_h_min -19
_diffrn_reflns_limit_k_max 7
_diffrn_reflns_limit_k_min 0
_diffrn_reflns_limit_l_max 19
_diffrn_reflns_limit_l_min 0
_diffrn_reflns_number 8123
_diffrn_reflns_theta_full 61.21
_diffrn_reflns_theta_max 61.21
_diffrn_reflns_theta_min 5.14
_exptl_absorpt_coefficient_mu 0.530
_exptl_absorpt_correction_T_max 0.8573
_exptl_absorpt_correction_T_min 0.7417
_exptl_absorpt_correction_type multi-scan
_exptl_crystal_colour colorless
_exptl_crystal_density_diffrn 1.247
_exptl_crystal_density_method 'not measured'
_exptl_crystal_description block
_exptl_crystal_F_000 816
_exptl_crystal_size_max 0.60
_exptl_crystal_size_mid 0.40
_exptl_crystal_size_min 0.30
_refine_diff_density_max 0.157
_refine_diff_density_min -0.157
_refine_diff_density_rms 0.028
_refine_ls_extinction_coef 0.0045(2)
_refine_ls_extinction_expression Fc^*^=kFc[1+0.001xFc^2^\l^3^/sin(2\q)]^-1/4^
_refine_ls_extinction_method SHELXL
_refine_ls_goodness_of_fit_ref 1.034
_refine_ls_hydrogen_treatment refall
_refine_ls_matrix_type full
_refine_ls_number_parameters 185
_refine_ls_number_reflns 1542
_refine_ls_number_restraints 0
_refine_ls_restrained_S_all 1.034
_refine_ls_R_factor_all 0.0283
_refine_ls_R_factor_gt 0.0281
_refine_ls_shift/su_max 0.013
_refine_ls_shift/su_mean 0.004
_refine_ls_structure_factor_coef Fsqd
_refine_ls_weighting_details 'calc w=1/[\s^2^(Fo^2^)+(0.0383P)^2^+1.1782P] where P=(Fo^2^+2Fc^2^)/3'
_refine_ls_weighting_scheme calc
_refine_ls_wR_factor_gt 0.0722
_refine_ls_wR_factor_ref 0.0724
_reflns_number_gt 1522
_reflns_number_total 1542
_reflns_threshold_expression >2sigma(I)
_cod_data_source_file jo5b02792_si_003.cif
_cod_data_source_block raj6i
_cod_original_sg_symbol_H-M 'C 2/c'
_cod_database_code 4031889

loop_
_symmetry_equiv_pos_as_xyz
'x, y, z'
'-x, y, -z+1/2'
'x+1/2, y+1/2, z'
'-x+1/2, y+1/2, -z+1/2'
'-x, -y, -z'
'x, -y, z-1/2'
'-x+1/2, -y+1/2, -z'
'x+1/2, -y+1/2, z-1/2'

loop_
_atom_site_label
_atom_site_type_symbol
_atom_site_fract_x
_atom_site_fract_y
_atom_site_fract_z
_atom_site_U_iso_or_equiv
_atom_site_adp_type
_atom_site_occupancy
_atom_site_symmetry_multiplicity
_atom_site_calc_flag
C1 C 0.25884(6) -0.09330(15) 0.93810(6) 0.0198(3) Uani 1 1 d
C2 C 0.26651(6) -0.31161(15) 0.91987(6) 0.0206(3) Uani 1 1 d
C3 C 0.27784(6) -0.05752(15) 1.02580(6) 0.0209(3) Uani 1 1 d
C11 C 0.18019(6) -0.00710(14) 0.91089(6) 0.0198(3) Uani 1 1 d
C12 C 0.10518(6) -0.04925(16) 0.93286(6) 0.0237(3) Uani 1 1 d
C13 C 0.04254(6) 0.05287(17) 0.89960(6) 0.0268(3) Uani 1 1 d
C14 C 0.05401(7) 0.19588(16) 0.84446(6) 0.0273(3) Uani 1 1 d
C15 C 0.12824(6) 0.23983(16) 0.82163(6) 0.0245(3) Uani 1 1 d
C16 C 0.19081(6) 0.13813(14) 0.85505(6) 0.0203(3) Uani 1 1 d
C21 C 0.31437(6) 0.02355(14) 0.88984(6) 0.0198(3) Uani 1 1 d
C22 C 0.39482(6) 0.01394(16) 0.88935(6) 0.0241(3) Uani 1 1 d
C23 C 0.43459(7) 0.13646(16) 0.84037(6) 0.0274(3) Uani 1 1 d
C24 C 0.39407(7) 0.26819(16) 0.79277(6) 0.0276(3) Uani 1 1 d
C25 C 0.31384(7) 0.27955(15) 0.79334(6) 0.0239(3) Uani 1 1 d
C26 C 0.27426(6) 0.15662(14) 0.84214(6) 0.0204(3) Uani 1 1 d
H2A H 0.3239(7) -0.3476(16) 0.9228(6) 0.019(3) Uiso 1 1 d
H2B H 0.2480(6) -0.3350(17) 0.8645(7) 0.023(3) Uiso 1 1 d
H3A H 0.3361(7) -0.0776(16) 1.0359(6) 0.019(3) Uiso 1 1 d
H3B H 0.2661(6) 0.0803(18) 1.0382(6) 0.023(3) Uiso 1 1 d
H12 H 0.0947(6) -0.1492(18) 0.9718(7) 0.025(3) Uiso 1 1 d
H13 H -0.0105(8) 0.0200(18) 0.9144(7) 0.031(3) Uiso 1 1 d
H14 H 0.0081(7) 0.2654(17) 0.8209(7) 0.028(3) Uiso 1 1 d
H15 H 0.1360(7) 0.3417(18) 0.7823(7) 0.026(3) Uiso 1 1 d
H22 H 0.4238(7) -0.0772(18) 0.9233(7) 0.027(3) Uiso 1 1 d
H23 H 0.4937(7) 0.1300(17) 0.8399(7) 0.029(3) Uiso 1 1 d
H24 H 0.4229(7) 0.3534(19) 0.7580(7) 0.030(3) Uiso 1 1 d
H25 H 0.2850(7) 0.3731(19) 0.7599(7) 0.032(3) Uiso 1 1 d

loop_
_atom_site_aniso_label
_atom_site_aniso_U_11
_atom_site_aniso_U_22
_atom_site_aniso_U_33
_atom_site_aniso_U_23
_atom_site_aniso_U_13
_atom_site_aniso_U_12
C1 0.0226(5) 0.0184(5) 0.0185(5) 0.0006(4) 0.0016(4) 0.0007(4)
C2 0.0252(6) 0.0197(6) 0.0171(5) -0.0008(4) 0.0013(4) 0.0016(4)
C3 0.0249(6) 0.0175(6) 0.0203(6) -0.0010(4) 0.0005(4) 0.0007(4)
C11 0.0260(6) 0.0174(5) 0.0160(5) -0.0043(4) 0.0011(4) 0.0011(4)
C12 0.0272(6) 0.0233(6) 0.0208(6) -0.0017(5) 0.0029(4) 0.0005(4)
C13 0.0241(6) 0.0315(6) 0.0247(6) -0.0068(5) 0.0015(4) 0.0033(5)
C14 0.0294(6) 0.0291(6) 0.0230(6) -0.0061(5) -0.0035(5) 0.0092(5)
C15 0.0331(6) 0.0217(6) 0.0186(5) -0.0021(4) -0.0013(4) 0.0050(5)
C16 0.0278(6) 0.0176(5) 0.0155(5) -0.0051(4) -0.0001(4) 0.0018(4)
C21 0.0256(6) 0.0172(5) 0.0165(5) -0.0031(4) 0.0018(4) 0.0002(4)
C22 0.0261(6) 0.0217(6) 0.0244(6) 0.0002(5) 0.0020(4) 0.0014(5)
C23 0.0278(6) 0.0251(6) 0.0296(6) -0.0019(5) 0.0063(5) -0.0022(5)
C24 0.0358(6) 0.0224(6) 0.0253(6) -0.0005(5) 0.0086(5) -0.0051(5)
C25 0.0348(6) 0.0186(6) 0.0185(5) -0.0003(4) 0.0025(4) 0.0002(5)
C26 0.0287(6) 0.0168(5) 0.0158(5) -0.0045(4) 0.0013(4) 0.0006(4)

loop_
_atom_type_symbol
_atom_type_description
_atom_type_scat_dispersion_real
_atom_type_scat_dispersion_imag
_atom_type_scat_source
C C 0.0181 0.0091 'International Tables Vol C Tables 4.2.6.8 and 6.1.1.4'
H H 0.0000 0.0000 'International Tables Vol C Tables 4.2.6.8 and 6.1.1.4'

loop_
_geom_angle_atom_site_label_1
_geom_angle_atom_site_label_2
_geom_angle_atom_site_label_3
_geom_angle
_geom_angle_site_symmetry_1
C21 C1 C11 101.11(8) .
C21 C1 C2 110.28(8) .
C11 C1 C2 113.48(8) .
C21 C1 C3 109.45(8) .
C11 C1 C3 112.55(8) .
C2 C1 C3 109.65(8) .
C3 C2 C1 113.90(9) 7_547
C3 C2 H2A 109.4(6) 7_547
C1 C2 H2A 108.6(6) .
C3 C2 H2B 109.7(7) 7_547
C1 C2 H2B 108.8(7) .
H2A C2 H2B 106.2(8) .
C2 C3 C1 114.18(9) 7_547
C2 C3 H3A 109.1(6) 7_547
C1 C3 H3A 108.1(6) .
C2 C3 H3B 108.9(7) 7_547
C1 C3 H3B 108.8(6) .
H3A C3 H3B 107.5(9) .
C12 C11 C16 118.87(10) .
C12 C11 C1 130.74(10) .
C16 C11 C1 110.38(9) .
C11 C12 C13 119.59(10) .
C11 C12 H12 122.0(7) .
C13 C12 H12 118.4(7) .
C14 C13 C12 120.83(11) .
C14 C13 H13 120.0(7) .
C12 C13 H13 119.2(7) .
C15 C14 C13 120.50(10) .
C15 C14 H14 120.2(7) .
C13 C14 H14 119.3(7) .
C14 C15 C16 118.63(10) .
C14 C15 H15 120.1(7) .
C16 C15 H15 121.3(7) .
C15 C16 C11 121.57(10) .
C15 C16 C26 129.74(10) .
C11 C16 C26 108.69(9) .
C22 C21 C26 119.86(10) .
C22 C21 C1 128.80(9) .
C26 C21 C1 111.33(9) .
C21 C22 C23 119.30(10) .
C21 C22 H22 120.7(7) .
C23 C22 H22 120.0(7) .
C24 C23 C22 120.43(11) .
C24 C23 H23 120.0(7) .
C22 C23 H23 119.5(7) .
C25 C24 C23 120.60(10) .
C25 C24 H24 119.8(7) .
C23 C24 H24 119.6(7) .
C24 C25 C26 118.84(10) .
C24 C25 H25 120.8(7) .
C26 C25 H25 120.4(7) .
C25 C26 C21 120.97(10) .
C25 C26 C16 130.55(10) .
C21 C26 C16 108.49(9) .

loop_
_geom_bond_atom_site_label_1
_geom_bond_atom_site_label_2
_geom_bond_distance
_geom_bond_site_symmetry_2
C1 C21 1.5236(14) .
C1 C11 1.5353(14) .
C1 C2 1.5496(14) .
C1 C3 1.5511(14) .
C2 C3 1.5281(15) 7_547
C2 H2A 1.018(11) .
C2 H2B 1.005(12) .
C3 C2 1.5281(15) 7_547
C3 H3A 1.021(11) .
C3 H3B 0.999(12) .
C11 C12 1.3911(15) .
C11 C16 1.4074(15) .
C12 C13 1.3930(16) .
C12 H12 0.985(12) .
C13 C14 1.3905(17) .
C13 H13 0.984(13) .
C14 C15 1.3859(16) .
C14 H14 0.997(12) .
C15 C16 1.3917(15) .
C15 H15 0.989(13) .
C16 C26 1.4683(15) .
C21 C22 1.3873(15) .
C21 C26 1.3974(15) .
C22 C23 1.3943(16) .
C22 H22 0.982(12) .
C23 C24 1.3938(16) .
C23 H23 1.019(12) .
C24 C25 1.3841(16) .
C24 H24 0.989(13) .
C25 C26 1.3926(15) .
C25 H25 0.987(13) .
